data_2216955
loop_
_publ_author_name
'Martins, Nuno D.'
'Silva, Joana A.'
'Ramos Silva, Manuela'
'Matos Beja, Ana'
'Sobral, Abilio J.F.N.'

_publ_section_title
;(Benzoato-\k^2^<i>O</i>,<i>O</i>')(quinoline-2-carboxylato-\k^2^<i>N</i>,<i>O</i>)(quinoline-2-carboxylic
 acid-\k^2^<i>N</i>,<i>O</i>)manganese(II)
;
_journal_coeditor_code BT2660
_journal_issue 1
_journal_name_full 'Acta Crystallographica Section E'
_journal_page_first m258
_journal_page_last m258
_journal_paper_doi 10.1107/S1600536807066809
_journal_volume 64
_journal_year 2008
_chemical_formula_iupac '[Mn (C7 H5 O2) (C10 H6 N O2) (C10 H7 N O2)]'
_chemical_formula_sum 'C27 H18 Mn N2 O6'
_chemical_formula_weight 521.37
_chemical_name_systematic
;
(Benzoato-\k^2^O,O')(quinoline-2-carboxylato-\k^2^N,O)(quinoline-2-carboxylic
acid-\k^2^N,O)manganese(II)
;
_space_group_IT_number 15
_symmetry_cell_setting monoclinic
_symmetry_space_group_name_Hall '-C 2yc'
_symmetry_space_group_name_H-M 'C 1 2/c 1'
_atom_sites_solution_hydrogens geom
_atom_sites_solution_primary direct
_atom_sites_solution_secondary difmap
_audit_creation_method SHELXL-97
_cell_angle_alpha 90.00
_cell_angle_beta 117.2880(10)
_cell_angle_gamma 90.00
_cell_formula_units_Z 4
_cell_length_a 19.3839(4)
_cell_length_b 11.6775(2)
_cell_length_c 11.6306(2)
_cell_measurement_reflns_used 8901
_cell_measurement_temperature 293(2)
_cell_measurement_theta_max 27.45
_cell_measurement_theta_min 2.37
_cell_volume 2339.67(8)
_computing_cell_refinement 'SAINT (Bruker, 2003)'
_computing_data_collection 'SMART (Bruker, 2003)'
_computing_data_reduction 'SAINT (Bruker, 2003)'
_computing_molecular_graphics 'ORTEPII (Johnson, 1976)'
_computing_publication_material 'SHELXL97 (Sheldrick, 1997)'
_computing_structure_refinement 'SHELXL97 (Sheldrick, 1997)'
_computing_structure_solution 'SHELXS97 (Sheldrick, 1997)'
_diffrn_ambient_temperature 293(2)
_diffrn_measured_fraction_theta_full 0.995
_diffrn_measured_fraction_theta_max 0.995
_diffrn_measurement_device_type 'Bruker APEX CCD area-detector'
_diffrn_measurement_method '\f and \w'
_diffrn_radiation_monochromator graphite
_diffrn_radiation_source 'fine-focus sealed tube'
_diffrn_radiation_type MoK\a
_diffrn_radiation_wavelength 0.71073
_diffrn_reflns_av_R_equivalents 0.0265
_diffrn_reflns_av_sigmaI/netI 0.0156
_diffrn_reflns_limit_h_max 25
_diffrn_reflns_limit_h_min -25
_diffrn_reflns_limit_k_max 15
_diffrn_reflns_limit_k_min -15
_diffrn_reflns_limit_l_max 15
_diffrn_reflns_limit_l_min -15
_diffrn_reflns_number 25798
_diffrn_reflns_theta_full 28.40
_diffrn_reflns_theta_max 28.40
_diffrn_reflns_theta_min 2.11
_exptl_absorpt_coefficient_mu 0.611
_exptl_absorpt_correction_T_max 0.908
_exptl_absorpt_correction_T_min 0.883
_exptl_absorpt_correction_type multi-scan
_exptl_absorpt_process_details '(SADABS;  Sheldrick, 2000)'
_exptl_crystal_colour pink
_exptl_crystal_density_diffrn 1.480
_exptl_crystal_density_method 'not measured'
_exptl_crystal_description prism
_exptl_crystal_F_000 1068
_exptl_crystal_size_max 0.24
_exptl_crystal_size_mid 0.22
_exptl_crystal_size_min 0.15
_refine_diff_density_max 0.684
_refine_diff_density_min -0.498
_refine_ls_extinction_method none
_refine_ls_goodness_of_fit_ref 1.075
_refine_ls_hydrogen_treatment mixed
_refine_ls_matrix_type full
_refine_ls_number_parameters 169
_refine_ls_number_reflns 2917
_refine_ls_number_restraints 1
_refine_ls_restrained_S_all 1.075
_refine_ls_R_factor_all 0.0591
_refine_ls_R_factor_gt 0.0481
_refine_ls_shift/su_max 0.000
_refine_ls_shift/su_mean 0.000
_refine_ls_structure_factor_coef Fsqd
_refine_ls_weighting_details 'calc w=1/[\s^2^(Fo^2^)+(0.0806P)^2^+2.8119P] where P=(Fo^2^+2Fc^2^)/3'
_refine_ls_weighting_scheme calc
_refine_ls_wR_factor_gt 0.1404
_refine_ls_wR_factor_ref 0.1494
_reflns_number_gt 2413
_reflns_number_total 2917
_reflns_threshold_expression I>2\s(I)
_cod_data_source_file bt2660.cif
_cod_data_source_block I
_cod_original_sg_symbol_H-M 'C 2/c'
_cod_database_code 2216955
_cod_database_fobs_code 2216955

loop_
_symmetry_equiv_pos_as_xyz
'x, y, z'
'-x, y, -z+1/2'
'x+1/2, y+1/2, z'
'-x+1/2, y+1/2, -z+1/2'
'-x, -y, -z'
'x, -y, z-1/2'
'-x+1/2, -y+1/2, -z'
'x+1/2, -y+1/2, z-1/2'

loop_
_atom_site_type_symbol
_atom_site_label
_atom_site_fract_x
_atom_site_fract_y
_atom_site_fract_z
_atom_site_U_iso_or_equiv
_atom_site_adp_type
_atom_site_calc_flag
_atom_site_refinement_flags
_atom_site_occupancy
Mn Mn1 0.5000 0.20556(4) 0.2500 0.03799(18) Uani d S 1
O O1 0.48852(12) 0.37094(15) 0.14858(17) 0.0505(4) Uani d . 1
O O2 0.48495(10) 0.09330(17) 0.09597(18) 0.0508(5) Uani d D 1
H H2 0.525(3) 0.041(5) 0.103(7) 0.07(2) Uiso d PD 0.50
N N1 0.37188(11) 0.15467(17) 0.15100(18) 0.0378(4) Uani d . 1
C C1 0.5000 0.4239(3) 0.2500 0.0395(7) Uani d S 1
C C2 0.5000 0.5526(3) 0.2500 0.0359(6) Uani d S 1
C C3 0.48852(16) 0.6123(2) 0.1396(2) 0.0457(6) Uani d . 1
H H3 0.4807 0.5728 0.0652 0.055 Uiso calc R 1
C C4 0.4888(2) 0.7302(3) 0.1403(3) 0.0569(7) Uani d . 1
H H4 0.4813 0.7702 0.0664 0.068 Uiso calc R 1
C C5 0.5000 0.7889(3) 0.2500 0.0582(10) Uani d S 1
H H5 0.5000 0.8685 0.2500 0.070 Uiso calc SR 1
C C6 0.41618(15) 0.0511(3) 0.0173(3) 0.0521(6) Uani d . 1
O O3 0.39792(16) 0.0125(4) -0.0885(3) 0.1252(15) Uani d . 1
C C7 0.35213(13) 0.0869(2) 0.0500(2) 0.0402(5) Uani d . 1
C C15 0.31580(14) 0.1843(2) 0.1866(2) 0.0418(5) Uani d . 1
C C10 0.23875(14) 0.1435(2) 0.1169(3) 0.0487(6) Uani d . 1
C C9 0.22055(15) 0.0739(3) 0.0085(3) 0.0553(7) Uani d . 1
H H9 0.1701 0.0476 -0.0404 0.066 Uiso calc R 1
C C8 0.27651(15) 0.0452(2) -0.0249(3) 0.0501(6) Uani d . 1
H H8 0.2652 -0.0014 -0.0963 0.060 Uiso calc R 1
C C11 0.18377(18) 0.1752(3) 0.1597(4) 0.0668(9) Uani d . 1
H H11 0.1327 0.1500 0.1148 0.080 Uiso calc R 1
C C12 0.2053(2) 0.2419(4) 0.2655(4) 0.0790(11) Uani d . 1
H H12 0.1690 0.2608 0.2938 0.095 Uiso calc R 1
C C13 0.2808(2) 0.2828(3) 0.3327(3) 0.0710(9) Uani d . 1
H H13 0.2942 0.3292 0.4049 0.085 Uiso calc R 1
C C14 0.33583(17) 0.2557(3) 0.2942(3) 0.0551(7) Uani d . 1
H H14 0.3860 0.2844 0.3389 0.066 Uiso calc R 1

loop_
_atom_site_aniso_label
_atom_site_aniso_U_11
_atom_site_aniso_U_22
_atom_site_aniso_U_33
_atom_site_aniso_U_12
_atom_site_aniso_U_13
_atom_site_aniso_U_23
Mn1 0.0367(3) 0.0369(3) 0.0406(3) 0.000 0.0179(2) 0.000
O1 0.0663(12) 0.0394(9) 0.0450(9) -0.0012(8) 0.0248(9) -0.0037(7)
O2 0.0375(9) 0.0580(11) 0.0577(10) -0.0023(8) 0.0226(8) -0.0194(9)
N1 0.0344(9) 0.0405(10) 0.0380(9) 0.0031(8) 0.0162(8) 0.0023(8)
C1 0.0338(15) 0.0405(16) 0.0427(16) 0.000 0.0161(13) 0.000
C2 0.0321(14) 0.0367(16) 0.0402(15) 0.000 0.0178(12) 0.000
C3 0.0552(14) 0.0469(13) 0.0379(11) -0.0038(11) 0.0238(11) -0.0019(10)
C4 0.076(2) 0.0496(15) 0.0481(14) -0.0032(14) 0.0305(14) 0.0087(12)
C5 0.075(3) 0.0352(18) 0.065(2) 0.000 0.033(2) 0.000
C6 0.0408(13) 0.0669(17) 0.0482(13) 0.0026(12) 0.0201(11) -0.0100(13)
O3 0.0565(15) 0.199(4) 0.117(2) -0.0191(18) 0.0365(15) -0.111(3)
C7 0.0346(11) 0.0402(12) 0.0432(12) 0.0024(9) 0.0157(9) 0.0034(10)
C15 0.0360(11) 0.0464(13) 0.0440(12) 0.0093(9) 0.0193(10) 0.0103(10)
C10 0.0340(12) 0.0548(15) 0.0575(15) 0.0096(11) 0.0211(11) 0.0161(12)
C9 0.0345(12) 0.0608(16) 0.0625(16) -0.0049(11) 0.0152(11) 0.0050(14)
C8 0.0415(13) 0.0508(14) 0.0497(14) -0.0044(11) 0.0137(11) -0.0047(12)
C11 0.0428(15) 0.088(2) 0.078(2) 0.0158(15) 0.0348(15) 0.0171(18)
C12 0.064(2) 0.105(3) 0.088(2) 0.033(2) 0.0518(19) 0.018(2)
C13 0.069(2) 0.089(3) 0.0659(19) 0.0200(18) 0.0405(17) -0.0030(17)
C14 0.0501(15) 0.0647(17) 0.0522(15) 0.0115(13) 0.0249(13) -0.0014(13)

loop_
_atom_type_symbol
_atom_type_description
_atom_type_scat_dispersion_real
_atom_type_scat_dispersion_imag
_atom_type_scat_source
C C 0.0033 0.0016 'International Tables Vol C Tables 4.2.6.8 and 6.1.1.4'
H H 0.0000 0.0000 'International Tables Vol C Tables 4.2.6.8 and 6.1.1.4'
Mn Mn 0.3368 0.7283 'International Tables Vol C Tables 4.2.6.8 and 6.1.1.4'
N N 0.0061 0.0033 'International Tables Vol C Tables 4.2.6.8 and 6.1.1.4'
O O 0.0106 0.0060 'International Tables Vol C Tables 4.2.6.8 and 6.1.1.4'

loop_
_geom_angle_atom_site_label_1
_geom_angle_atom_site_label_2
_geom_angle_atom_site_label_3
_geom_angle_site_symmetry_1
_geom_angle_site_symmetry_3
_geom_angle
O2 Mn1 O2 2_655 . 104.00(12)
O2 Mn1 O1 2_655 2_655 98.44(7)
O2 Mn1 O1 . 2_655 157.55(8)
O2 Mn1 O1 2_655 . 157.55(8)
O2 Mn1 O1 . . 98.44(7)
O1 Mn1 O1 2_655 . 59.13(9)
O2 Mn1 N1 2_655 . 87.81(7)
O2 Mn1 N1 . . 73.62(7)
O1 Mn1 N1 2_655 . 108.35(7)
O1 Mn1 N1 . . 97.90(7)
O2 Mn1 N1 2_655 2_655 73.62(7)
O2 Mn1 N1 . 2_655 87.81(7)
O1 Mn1 N1 2_655 2_655 97.90(7)
O1 Mn1 N1 . 2_655 108.35(7)
N1 Mn1 N1 . 2_655 149.86(10)
O2 Mn1 C1 2_655 . 128.00(6)
O2 Mn1 C1 . . 128.00(6)
O1 Mn1 C1 2_655 . 29.57(4)
O1 Mn1 C1 . . 29.57(5)
N1 Mn1 C1 . . 105.07(5)
N1 Mn1 C1 2_655 . 105.07(5)
C1 O1 Mn1 . . 89.89(16)
C6 O2 Mn1 . . 121.28(15)
C6 O2 H2 . . 110(4)
Mn1 O2 H2 . . 122(4)
C7 N1 C15 . . 118.2(2)
C7 N1 Mn1 . . 114.17(15)
C15 N1 Mn1 . . 127.58(16)
O1 C1 O1 . 2_655 121.1(3)
O1 C1 C2 . . 119.46(16)
O1 C1 C2 2_655 . 119.46(16)
O1 C1 Mn1 . . 60.54(16)
O1 C1 Mn1 2_655 . 60.54(16)
C2 C1 Mn1 . . 180.0
C3 C2 C3 . 2_655 119.6(3)
C3 C2 C1 . . 120.20(16)
C3 C2 C1 2_655 . 120.20(16)
C4 C3 C2 . . 119.9(2)
C4 C3 H3 . . 120.0
C2 C3 H3 . . 120.0
C5 C4 C3 . . 120.2(3)
C5 C4 H4 . . 119.9
C3 C4 H4 . . 119.9
C4 C5 C4 . 2_655 120.2(4)
C4 C5 H5 . . 119.9
C4 C5 H5 2_655 . 119.9
O3 C6 O2 . . 125.5(3)
O3 C6 C7 . . 118.1(2)
O2 C6 C7 . . 114.0(2)
N1 C7 C8 . . 123.7(2)
N1 C7 C6 . . 116.9(2)
C8 C7 C6 . . 119.3(2)
N1 C15 C14 . . 119.0(2)
N1 C15 C10 . . 121.0(2)
C14 C15 C10 . . 119.9(2)
C9 C10 C15 . . 118.3(2)
C9 C10 C11 . . 123.2(3)
C15 C10 C11 . . 118.5(3)
C8 C9 C10 . . 119.9(2)
C8 C9 H9 . . 120.1
C10 C9 H9 . . 120.1
C9 C8 C7 . . 118.8(3)
C9 C8 H8 . . 120.6
C7 C8 H8 . . 120.6
C12 C11 C10 . . 120.1(3)
C12 C11 H11 . . 119.9
C10 C11 H11 . . 119.9
C11 C12 C13 . . 121.2(3)
C11 C12 H12 . . 119.4
C13 C12 H12 . . 119.4
C14 C13 C12 . . 120.8(3)
C14 C13 H13 . . 119.6
C12 C13 H13 . . 119.6
C13 C14 C15 . . 119.4(3)
C13 C14 H14 . . 120.3
C15 C14 H14 . . 120.3

loop_
_geom_bond_atom_site_label_1
_geom_bond_atom_site_label_2
_geom_bond_site_symmetry_2
_geom_bond_distance
Mn1 O2 2_655 2.1293(18)
Mn1 O2 . 2.1293(18)
Mn1 O1 2_655 2.2203(19)
Mn1 O1 . 2.2203(19)
Mn1 N1 . 2.2858(19)
Mn1 N1 2_655 2.2858(19)
Mn1 C1 . 2.550(3)
O1 C1 . 1.258(2)
O2 C6 . 1.319(3)
O2 H2 . 0.959(10)
N1 C7 . 1.319(3)
N1 C15 . 1.373(3)
C1 O1 2_655 1.258(2)
C1 C2 . 1.503(5)
C2 C3 . 1.386(3)
C2 C3 2_655 1.386(3)
C3 C4 . 1.377(4)
C3 H3 . 0.9300
C4 C5 . 1.375(3)
C4 H4 . 0.9300
C5 C4 2_655 1.375(3)
C5 H5 . 0.9300
C6 O3 . 1.200(4)
C6 C7 . 1.515(3)
C7 C8 . 1.405(3)
C15 C14 . 1.401(4)
C15 C10 . 1.416(4)
C10 C9 . 1.403(4)
C10 C11 . 1.416(4)
C9 C8 . 1.352(4)
C9 H9 . 0.9300
C8 H8 . 0.9300
C11 C12 . 1.350(6)
C11 H11 . 0.9300
C12 C13 . 1.390(6)
C12 H12 . 0.9300
C13 C14 . 1.370(4)
C13 H13 . 0.9300
C14 H14 . 0.9300

loop_
_geom_hbond_atom_site_label_D
_geom_hbond_atom_site_label_H
_geom_hbond_atom_site_label_A
_geom_hbond_site_symmetry_A
_geom_hbond_distance_DH
_geom_hbond_distance_HA
_geom_hbond_distance_DA
_geom_hbond_angle_DHA
O2 H2 O3 5_655 0.96(7) 1.70(7) 2.621(4) 160(6)

loop_
_geom_torsion_atom_site_label_1
_geom_torsion_atom_site_label_2
_geom_torsion_atom_site_label_3
_geom_torsion_atom_site_label_4
_geom_torsion_site_symmetry_1
_geom_torsion_site_symmetry_4
_geom_torsion
O2 Mn1 O1 C1 2_655 . 3.1(2)
O2 Mn1 O1 C1 . . -178.80(10)
O1 Mn1 O1 C1 2_655 . 0.0
N1 Mn1 O1 C1 . . 106.70(10)
N1 Mn1 O1 C1 2_655 . -88.30(11)
O2 Mn1 O2 C6 2_655 . 85.4(2)
O1 Mn1 O2 C6 2_655 . -96.5(3)
O1 Mn1 O2 C6 . . -93.8(2)
N1 Mn1 O2 C6 . . 2.0(2)
N1 Mn1 O2 C6 2_655 . 157.9(2)
C1 Mn1 O2 C6 . . -94.6(2)
O2 Mn1 N1 C7 2_655 . -107.04(17)
O2 Mn1 N1 C7 . . -1.76(16)
O1 Mn1 N1 C7 2_655 . 154.79(16)
O1 Mn1 N1 C7 . . 94.77(17)
N1 Mn1 N1 C7 2_655 . -55.92(15)
C1 Mn1 N1 C7 . . 124.07(15)
O2 Mn1 N1 C15 2_655 . 71.34(19)
O2 Mn1 N1 C15 . . 176.6(2)
O1 Mn1 N1 C15 2_655 . -26.8(2)
O1 Mn1 N1 C15 . . -86.85(19)
N1 Mn1 N1 C15 2_655 . 122.46(19)
C1 Mn1 N1 C15 . . -57.55(19)
Mn1 O1 C1 O1 . 2_655 0.0000(10)
Mn1 O1 C1 C2 . . 180.0
O2 Mn1 C1 O1 2_655 . -178.49(12)
O2 Mn1 C1 O1 . . 1.51(12)
O1 Mn1 C1 O1 2_655 . 180.0
N1 Mn1 C1 O1 . . -79.27(12)
N1 Mn1 C1 O1 2_655 . 100.73(12)
O2 Mn1 C1 O1 2_655 2_655 1.51(12)
O2 Mn1 C1 O1 . 2_655 -178.49(12)
O1 Mn1 C1 O1 . 2_655 180.0000(10)
N1 Mn1 C1 O1 . 2_655 100.73(12)
N1 Mn1 C1 O1 2_655 2_655 -79.27(12)
O2 Mn1 C1 C2 2_655 . -7E1(10)
O2 Mn1 C1 C2 . . 11E1(10)
O1 Mn1 C1 C2 2_655 . -7E1(10)
O1 Mn1 C1 C2 . . 11E1(10)
N1 Mn1 C1 C2 . . 3E1(10)
N1 Mn1 C1 C2 2_655 . -15E1(10)
O1 C1 C2 C3 . . -0.90(17)
O1 C1 C2 C3 2_655 . 179.10(17)
Mn1 C1 C2 C3 . . -11E1(10)
O1 C1 C2 C3 . 2_655 179.10(17)
O1 C1 C2 C3 2_655 2_655 -0.90(17)
Mn1 C1 C2 C3 . 2_655 7E1(10)
C3 C2 C3 C4 2_655 . 0.2(2)
C1 C2 C3 C4 . . -179.8(2)
C2 C3 C4 C5 . . -0.3(4)
C3 C4 C5 C4 . 2_655 0.2(2)
Mn1 O2 C6 O3 . . 160.0(3)
Mn1 O2 C6 C7 . . -1.8(3)
C15 N1 C7 C8 . . 1.4(4)
Mn1 N1 C7 C8 . . 179.9(2)
C15 N1 C7 C6 . . -177.1(2)
Mn1 N1 C7 C6 . . 1.5(3)
O3 C6 C7 N1 . . -163.2(3)
O2 C6 C7 N1 . . 0.1(4)
O3 C6 C7 C8 . . 18.3(5)
O2 C6 C7 C8 . . -178.5(2)
C7 N1 C15 C14 . . 179.6(2)
Mn1 N1 C15 C14 . . 1.3(3)
C7 N1 C15 C10 . . -0.1(3)
Mn1 N1 C15 C10 . . -178.43(17)
N1 C15 C10 C9 . . -1.4(4)
C14 C15 C10 C9 . . 178.9(3)
N1 C15 C10 C11 . . 178.8(2)
C14 C15 C10 C11 . . -0.9(4)
C15 C10 C9 C8 . . 1.7(4)
C11 C10 C9 C8 . . -178.6(3)
C10 C9 C8 C7 . . -0.5(4)
N1 C7 C8 C9 . . -1.1(4)
C6 C7 C8 C9 . . 177.3(3)
C9 C10 C11 C12 . . 179.6(3)
C15 C10 C11 C12 . . -0.7(5)
C10 C11 C12 C13 . . 1.4(6)
C11 C12 C13 C14 . . -0.6(6)
C12 C13 C14 C15 . . -1.0(5)
N1 C15 C14 C13 . . -178.0(3)
C10 C15 C14 C13 . . 1.7(4)
